data_4310375
loop_
_publ_author_name
'Russell P. Hughes'
'Monique A. Meyer'
'Mark D. Tawa'
'Antony J. Ward'
'Alex Williamson'
'Arnold L. Rheingold'
'Lev N. Zakharov'

_publ_contact_author A.Rheingold
_publ_contact_author_email arheingold@ucsd.edu
_publ_section_title
;
 Does \a-Fluorination Affect the Structural trans-Influence and Kinetic
 trans-Effect of an Alkyl Ligand? Molecular Structures of
 Pd(TMEDA)(CH3)(RF) and a Kinetic Study of the trans to cis Isomerization
 of Pt(TMEDA)(CH3)2I(RF) [RF= CF2CF3, CFHCF3, CH2CF3]
;
_journal_name_full 'Inorganic Chemistry'
_journal_page_first 747
_journal_page_last 756
_journal_paper_doi 10.1021/ic030251j
_journal_volume 43
_journal_year 2004
_chemical_formula_sum 'C10 H23 F4 I N2 Pt'
_chemical_formula_weight 569.29
_chemical_name_systematic
;
   ?
;
_space_group_IT_number 61
_symmetry_cell_setting orthorhombic
_symmetry_space_group_name_Hall '-P 2ac 2ab'
_symmetry_space_group_name_H-M 'P b c a'
_atom_sites_solution_hydrogens geom
_atom_sites_solution_primary direct
_atom_sites_solution_secondary difmap
_audit_creation_method SHELXL-97
_cell_angle_alpha 90.00
_cell_angle_beta 90.00
_cell_angle_gamma 90.00
_cell_formula_units_Z 8
_cell_length_a 13.9073(9)
_cell_length_b 14.3578(9)
_cell_length_c 15.9653(11)
_cell_measurement_temperature 223(2)
_cell_volume 3187.9(4)
_computing_cell_refinement 'Bruker SMART'
_computing_data_collection 'Bruker SMART'
_computing_data_reduction 'Bruker SAINT'
_computing_molecular_graphics 'Bruker SHELXTL'
_computing_publication_material 'Bruker SHELXTL'
_computing_structure_refinement 'SHELXL-97 (Sheldrick, 1997)'
_computing_structure_solution 'SHELXS-97 (Sheldrick, 1990)'
_diffrn_ambient_temperature 223(2)
_diffrn_measured_fraction_theta_full 1.000
_diffrn_measured_fraction_theta_max 1.000
_diffrn_measurement_device_type 'CCD area detector'
_diffrn_measurement_method 'phi and omega scans'
_diffrn_radiation_monochromator graphite
_diffrn_radiation_source 'fine-focus sealed tube'
_diffrn_radiation_type MoK\a
_diffrn_radiation_wavelength 0.71073
_diffrn_reflns_av_R_equivalents 0.0416
_diffrn_reflns_av_sigmaI/netI 0.0254
_diffrn_reflns_limit_h_max 14
_diffrn_reflns_limit_h_min -15
_diffrn_reflns_limit_k_max 15
_diffrn_reflns_limit_k_min -15
_diffrn_reflns_limit_l_max 17
_diffrn_reflns_limit_l_min -16
_diffrn_reflns_number 15433
_diffrn_reflns_theta_full 23.27
_diffrn_reflns_theta_max 23.27
_diffrn_reflns_theta_min 2.41
_exptl_absorpt_coefficient_mu 10.767
_exptl_absorpt_correction_type none
_exptl_crystal_colour colorless
_exptl_crystal_density_diffrn 2.372
_exptl_crystal_density_meas 0
_exptl_crystal_density_method 'not measured'
_exptl_crystal_F_000 2112
_exptl_crystal_size_max 0.30
_exptl_crystal_size_mid 0.20
_exptl_crystal_size_min 0.10
_refine_diff_density_max 1.444
_refine_diff_density_min -0.971
_refine_diff_density_rms 0.110
_refine_ls_extinction_method none
_refine_ls_goodness_of_fit_ref 1.026
_refine_ls_hydrogen_treatment mixed
_refine_ls_matrix_type full
_refine_ls_number_parameters 163
_refine_ls_number_reflns 2291
_refine_ls_number_restraints 0
_refine_ls_restrained_S_all 1.026
_refine_ls_R_factor_all 0.0230
_refine_ls_R_factor_gt 0.0218
_refine_ls_shift/su_max 0.000
_refine_ls_shift/su_mean 0.000
_refine_ls_structure_factor_coef Fsqd
_refine_ls_weighting_details 'calc w=1/[\s^2^(Fo^2^)+(0.0335P)^2^+7.7387P] where P=(Fo^2^+2Fc^2^)/3'
_refine_ls_weighting_scheme calc
_refine_ls_wR_factor_gt 0.0588
_refine_ls_wR_factor_ref 0.0597
_reflns_number_gt 2178
_reflns_number_total 2291
_reflns_threshold_expression >2sigma(I)
_cod_data_source_file ic030251j_5.cif
_cod_data_source_block compound16b
_cod_depositor_comments
;
The following automatic conversions were performed:
'_symmetry_cell_setting' value 'Orthorhombic' changed to 'orthorhombic'
according to '/home/saulius/struct/CIF-dictionaries/cif_core.dic'
dictionary named 'cif_core.dic' version 2.4.1 from 2010-06-29.

Automatic conversion script
Id: cif_fix_enum 1527 2010-12-29 10:47:43Z saulius 
;
_cod_database_code 4310375

loop_
_symmetry_equiv_pos_as_xyz
'x, y, z'
'-x+1/2, -y, z+1/2'
'-x, y+1/2, -z+1/2'
'x+1/2, -y+1/2, -z'
'-x, -y, -z'
'x-1/2, y, -z-1/2'
'x, -y-1/2, z-1/2'
'-x-1/2, y-1/2, z'

loop_
_atom_site_label
_atom_site_type_symbol
_atom_site_fract_x
_atom_site_fract_y
_atom_site_fract_z
_atom_site_U_iso_or_equiv
_atom_site_adp_type
_atom_site_occupancy
_atom_site_symmetry_multiplicity
_atom_site_calc_flag
_atom_site_refinement_flags
_atom_site_disorder_assembly
_atom_site_disorder_group
Pt1 Pt 0.070649(13) 0.168531(13) 0.335800(11) 0.02743(10) Uani 1 1 d . . .
I1 I 0.20046(3) 0.07633(2) 0.44164(3) 0.05247(14) Uani 1 1 d . . .
N1 N -0.0187(3) 0.2241(3) 0.4404(3) 0.0406(10) Uani 1 1 d . . .
N2 N 0.1471(3) 0.3066(3) 0.3512(3) 0.0347(10) Uani 1 1 d . . .
F1 F 0.1702(3) 0.2062(2) 0.1821(2) 0.0613(10) Uani 1 1 d . . .
F2 F 0.2031(3) 0.0451(3) 0.1200(3) 0.0824(13) Uani 1 1 d . . .
F3 F 0.1431(3) -0.0310(2) 0.2230(2) 0.0680(10) Uani 1 1 d . . .
F4 F 0.0522(3) 0.0524(3) 0.1454(2) 0.0667(10) Uani 1 1 d . . .
C1 C 0.0122(5) 0.3239(4) 0.4488(4) 0.0542(17) Uani 1 1 d . . .
H1A H -0.0214 0.3618 0.4070 0.065 Uiso 1 1 calc R . .
H1B H -0.0057 0.3470 0.5044 0.065 Uiso 1 1 calc R . .
C2 C 0.1182(5) 0.3340(4) 0.4370(4) 0.0492(15) Uani 1 1 d . . .
H2A H 0.1368 0.3989 0.4471 0.059 Uiso 1 1 calc R . .
H2B H 0.1519 0.2948 0.4778 0.059 Uiso 1 1 calc R . .
C3 C -0.0051(5) 0.1769(5) 0.5217(4) 0.0589(17) Uani 1 1 d . . .
H3A H -0.0469 0.2051 0.5633 0.088 Uiso 1 1 calc R . .
H3B H 0.0613 0.1833 0.5393 0.088 Uiso 1 1 calc R . .
H3C H -0.0209 0.1114 0.5161 0.088 Uiso 1 1 calc R . .
C4 C -0.1249(5) 0.2232(6) 0.4243(4) 0.070(2) Uani 1 1 d . . .
H4A H -0.1585 0.2473 0.4730 0.104 Uiso 1 1 calc R . .
H4B H -0.1458 0.1598 0.4135 0.104 Uiso 1 1 calc R . .
H4C H -0.1392 0.2618 0.3761 0.104 Uiso 1 1 calc R . .
C5 C 0.2535(4) 0.3017(4) 0.3492(4) 0.0498(15) Uani 1 1 d . . .
H5A H 0.2800 0.3637 0.3560 0.075 Uiso 1 1 calc R . .
H5B H 0.2742 0.2760 0.2959 0.075 Uiso 1 1 calc R . .
H5C H 0.2759 0.2620 0.3943 0.075 Uiso 1 1 calc R . .
C6 C 0.1203(5) 0.3811(4) 0.2911(4) 0.0528(15) Uani 1 1 d . . .
H6A H 0.1580 0.4364 0.3026 0.079 Uiso 1 1 calc R . .
H6B H 0.0525 0.3954 0.2971 0.079 Uiso 1 1 calc R . .
H6C H 0.1329 0.3600 0.2345 0.079 Uiso 1 1 calc R . .
C7 C 0.1590(4) 0.1314(4) 0.2394(3) 0.0419(12) Uani 1 1 d . . .
H7A H 0.2232 0.1200 0.2642 0.050 Uiso 1 1 calc R . .
C8 C 0.1382(5) 0.0502(4) 0.1828(4) 0.0522(15) Uani 1 1 d . . .
C9 C -0.0085(5) 0.0469(4) 0.3347(4) 0.0494(15) Uani 1 1 d . . .
H9A H -0.0651 0.0552 0.3000 0.074 Uiso 1 1 calc R . .
H9B H -0.0280 0.0315 0.3913 0.074 Uiso 1 1 calc R . .
H9C H 0.0305 -0.0032 0.3121 0.074 Uiso 1 1 calc R . .
C10 C -0.0247(4) 0.2214(4) 0.2489(3) 0.0439(13) Uani 1 1 d . . .
H10A H -0.0452 0.2830 0.2662 0.066 Uiso 1 1 calc R . .
H10B H -0.0802 0.1807 0.2450 0.066 Uiso 1 1 calc R . .
H10C H 0.0065 0.2253 0.1947 0.066 Uiso 1 1 calc R . .

loop_
_atom_site_aniso_label
_atom_site_aniso_U_11
_atom_site_aniso_U_22
_atom_site_aniso_U_33
_atom_site_aniso_U_23
_atom_site_aniso_U_13
_atom_site_aniso_U_12
Pt1 0.03195(15) 0.02900(15) 0.02133(15) -0.00117(7) -0.00181(7) -0.00095(7)
I1 0.0699(3) 0.0363(2) 0.0511(3) 0.00419(16) -0.02151(19) 0.01183(17)
N1 0.040(2) 0.048(3) 0.034(3) -0.010(2) 0.006(2) -0.005(2)
N2 0.034(2) 0.029(2) 0.041(3) 0.0041(19) -0.0010(19) 0.0009(18)
F1 0.082(3) 0.052(2) 0.049(2) 0.0011(17) 0.0261(19) -0.0072(19)
F2 0.106(3) 0.085(3) 0.056(3) -0.031(2) 0.039(2) -0.009(2)
F3 0.096(3) 0.041(2) 0.066(2) -0.0118(18) 0.004(2) 0.0065(19)
F4 0.085(3) 0.069(3) 0.046(2) -0.0159(19) -0.014(2) -0.010(2)
C1 0.064(4) 0.045(3) 0.054(4) -0.015(3) 0.018(3) 0.002(3)
C2 0.061(4) 0.035(3) 0.051(4) -0.015(3) 0.000(3) -0.002(3)
C3 0.072(4) 0.073(4) 0.032(4) -0.006(3) 0.016(3) -0.008(3)
C4 0.040(3) 0.106(6) 0.063(4) -0.017(4) 0.012(3) 0.000(4)
C5 0.038(3) 0.038(3) 0.073(4) 0.001(3) -0.005(3) -0.009(3)
C6 0.064(4) 0.034(3) 0.061(4) 0.014(3) -0.005(3) -0.001(3)
C7 0.048(3) 0.039(3) 0.039(3) 0.000(2) 0.008(3) -0.003(2)
C8 0.061(4) 0.054(4) 0.041(3) -0.009(3) 0.010(3) 0.002(3)
C9 0.062(4) 0.044(3) 0.043(4) -0.010(2) 0.006(3) -0.022(3)
C10 0.043(3) 0.057(3) 0.032(3) 0.004(3) -0.013(2) 0.002(3)

loop_
_atom_type_symbol
_atom_type_description
_atom_type_scat_dispersion_real
_atom_type_scat_dispersion_imag
_atom_type_scat_source
C C 0.0033 0.0016 'International Tables Vol C Tables 4.2.6.8 and 6.1.1.4'
H H 0.0000 0.0000 'International Tables Vol C Tables 4.2.6.8 and 6.1.1.4'
N N 0.0061 0.0033 'International Tables Vol C Tables 4.2.6.8 and 6.1.1.4'
F F 0.0171 0.0103 'International Tables Vol C Tables 4.2.6.8 and 6.1.1.4'
I I -0.4742 1.8119 'International Tables Vol C Tables 4.2.6.8 and 6.1.1.4'
Pt Pt -1.7033 8.3905 'International Tables Vol C Tables 4.2.6.8 and 6.1.1.4'

loop_
_geom_angle_atom_site_label_1
_geom_angle_atom_site_label_2
_geom_angle_atom_site_label_3
_geom_angle
_geom_angle_site_symmetry_1
_geom_angle_site_symmetry_3
_geom_angle_publ_flag
C7 Pt1 C10 88.6(2) . . ?
C7 Pt1 C9 95.4(2) . . ?
C10 Pt1 C9 87.9(2) . . ?
C7 Pt1 N1 173.89(19) . . ?
C10 Pt1 N1 90.8(2) . . ?
C9 Pt1 N1 90.7(2) . . ?
C7 Pt1 N2 91.58(19) . . ?
C10 Pt1 N2 93.00(19) . . ?
C9 Pt1 N2 173.0(2) . . ?
N1 Pt1 N2 82.37(16) . . ?
C7 Pt1 I1 86.76(17) . . ?
C10 Pt1 I1 172.82(16) . . ?
C9 Pt1 I1 87.09(19) . . ?
N1 Pt1 I1 94.38(12) . . ?
N2 Pt1 I1 92.63(11) . . ?
C3 N1 C4 105.8(5) . . ?
C3 N1 C1 108.8(5) . . ?
C4 N1 C1 107.8(5) . . ?
C3 N1 Pt1 115.1(4) . . ?
C4 N1 Pt1 114.7(3) . . ?
C1 N1 Pt1 104.4(3) . . ?
C2 N2 C5 107.6(5) . . ?
C2 N2 C6 109.8(4) . . ?
C5 N2 C6 105.7(4) . . ?
C2 N2 Pt1 101.9(3) . . ?
C5 N2 Pt1 115.1(3) . . ?
C6 N2 Pt1 116.3(3) . . ?
C2 C1 N1 111.4(5) . . ?
N2 C2 C1 111.0(5) . . ?
F1 C7 C8 102.7(5) . . ?
F1 C7 Pt1 110.8(4) . . ?
C8 C7 Pt1 122.7(4) . . ?
F3 C8 F4 106.4(5) . . ?
F3 C8 F2 106.0(5) . . ?
F4 C8 F2 105.5(5) . . ?
F3 C8 C7 112.3(5) . . ?
F4 C8 C7 114.9(5) . . ?
F2 C8 C7 111.0(5) . . ?

loop_
_geom_bond_atom_site_label_1
_geom_bond_atom_site_label_2
_geom_bond_distance
_geom_bond_site_symmetry_2
_geom_bond_publ_flag
Pt1 C7 2.040(5) . ?
Pt1 C10 2.064(5) . ?
Pt1 C9 2.064(5) . ?
Pt1 N1 2.230(4) . ?
Pt1 N2 2.263(4) . ?
Pt1 I1 2.8048(4) . ?
N1 C3 1.476(8) . ?
N1 C4 1.499(8) . ?
N1 C1 1.502(7) . ?
N2 C2 1.482(8) . ?
N2 C5 1.483(7) . ?
N2 C6 1.483(7) . ?
F1 C7 1.419(6) . ?
F2 C8 1.351(7) . ?
F3 C8 1.333(7) . ?
F4 C8 1.337(8) . ?
C1 C2 1.493(10) . ?
C7 C8 1.504(8) . ?
